data_8104937
loop_
_publ_author_name
'Jacobs, Francois J. F.'
'Brink, Alice'

_publ_section_title
;
 Crystal structure of fac-tricarbonyl-(nitrato-k1
 O)-bis(pyridine-\kN)-rhenium, C13H10O6N3Re
;
_journal_issue 1
_journal_name_full 'Zeitschrift f\"ur Kristallographie - New Crystal Structures'
_journal_page_first 253
_journal_page_last 255
_journal_paper_doi 10.1515/ncrs-2020-0475
_journal_volume 236
_journal_year 2021
_chemical_formula_moiety 'C13 H10 N3 O6 Re'
_chemical_formula_sum 'C13 H10 N3 O6 Re'
_chemical_formula_weight 490.44
_chemical_name_systematic fac-Tricarbonyl-(nitrato)-bis(pyridine-N)-rhenium
_space_group_crystal_system monoclinic
_space_group_IT_number 14
_space_group_name_Hall '-P 2ybc'
_space_group_name_H-M_alt 'P 1 21/c 1'
_atom_sites_solution_hydrogens geom
_atom_sites_solution_primary 'intrinsic phasing'
_cell_angle_alpha 90
_cell_angle_beta 92.637(4)
_cell_angle_gamma 90
_cell_formula_units_Z 4
_cell_length_a 7.9325(9)
_cell_length_b 13.8112(16)
_cell_length_c 13.4577(15)
_cell_measurement_reflns_used 9925
_cell_measurement_temperature 101.0
_cell_measurement_theta_max 29.14
_cell_measurement_theta_min 2.57
_cell_volume 1472.8(3)
_computing_cell_refinement 'Apex3 (Bruker AXS Inc., 2016)'
_computing_data_collection 'Apex3 (Bruker AXS Inc., 2016)'
_computing_data_reduction 'Apex3 (Bruker AXS Inc., 2016)'
_computing_molecular_graphics 'Mercury 4.0 (MacRae et al., 2020)'
_computing_publication_material 'Olex2 (Dolomanov et al., 2009)'
_computing_structure_refinement 'ShelXL (Sheldrick, 2015)'
_computing_structure_solution 'ShelXT (Sheldrick, 2015)'
_diffrn_ambient_temperature 101.0
_diffrn_measured_fraction_theta_full 0.999
_diffrn_measured_fraction_theta_max 0.999
_diffrn_measurement_device_type 'Bruker D8 Quest Eco Chi Photon II CPAD diffractometer'
_diffrn_measurement_method '\f and \w scans'
_diffrn_radiation_type MoK\a
_diffrn_radiation_wavelength 0.71073
_diffrn_reflns_av_R_equivalents 0.0586
_diffrn_reflns_av_unetI/netI 0.0372
_diffrn_reflns_Laue_measured_fraction_full 0.999
_diffrn_reflns_Laue_measured_fraction_max 0.999
_diffrn_reflns_limit_h_max 10
_diffrn_reflns_limit_h_min -10
_diffrn_reflns_limit_k_max 18
_diffrn_reflns_limit_k_min -18
_diffrn_reflns_limit_l_max 17
_diffrn_reflns_limit_l_min -17
_diffrn_reflns_number 22423
_diffrn_reflns_point_group_measured_fraction_full 0.999
_diffrn_reflns_point_group_measured_fraction_max 0.999
_diffrn_reflns_theta_full 25.242
_diffrn_reflns_theta_max 28.000
_diffrn_reflns_theta_min 2.570
_diffrn_standards_number 0
_exptl_absorpt_coefficient_mu 8.286
_exptl_absorpt_correction_T_max 0.7458
_exptl_absorpt_correction_T_min 0.6018
_exptl_absorpt_correction_type multi-scan
_exptl_absorpt_process_details
;
 SADABS-2016/2 (Bruker,2016/2) was used for absorption correction. wR2(int)
 was 0.1079 before and 0.0779 after correction. The Ratio of minimum to 
 maximum transmission is 0.8069. The \l/2 correction factor is Not present.
;
_exptl_crystal_colour yellow
_exptl_crystal_colour_primary yellow
_exptl_crystal_density_diffrn 2.212
_exptl_crystal_description Cuboid
_exptl_crystal_F_000 928
_exptl_crystal_size_max 0.12
_exptl_crystal_size_mid 0.104
_exptl_crystal_size_min 0.088
_refine_diff_density_max 0.892
_refine_diff_density_min -1.078
_refine_diff_density_rms 0.125
_refine_ls_extinction_coef .
_refine_ls_extinction_method none
_refine_ls_goodness_of_fit_ref 1.080
_refine_ls_hydrogen_treatment constr
_refine_ls_matrix_type full
_refine_ls_number_parameters 208
_refine_ls_number_reflns 3551
_refine_ls_number_restraints 0
_refine_ls_restrained_S_all 1.080
_refine_ls_R_factor_all 0.0291
_refine_ls_R_factor_gt 0.0249
_refine_ls_shift/su_max 0.002
_refine_ls_shift/su_mean 0.000
_refine_ls_structure_factor_coef Fsqd
_refine_ls_weighting_details 'w=1/[\s^2^(Fo^2^)+3.2025P] where P=(Fo^2^+2Fc^2^)/3'
_refine_ls_weighting_scheme calc
_refine_ls_wR_factor_gt 0.0552
_refine_ls_wR_factor_ref 0.0568
_reflns_Friedel_coverage 0.000
_reflns_Friedel_fraction_full .
_reflns_Friedel_fraction_max .
_reflns_number_gt 3221
_reflns_number_total 3551
_reflns_threshold_expression 'I > 2\s(I)'
_cod_data_source_file suppl_j_ncrs-2020-0475_suppl.cif
_cod_data_source_block q1_20ffj4_0m
_cod_database_code 8104937
_shelx_space_group_comment
;
The symmetry employed for this shelxl refinement is uniquely defined
by the following loop, which should always be used as a source of
symmetry information in preference to the above space-group names.
They are only intended as comments.
;
_shelx_estimated_absorpt_t_max 0.529
_shelx_estimated_absorpt_t_min 0.436
_olex2_refinement_description
;
1. Fixed Uiso
 At 1.2 times of:
  All C(H) groups
2.a Aromatic/amide H refined with riding coordinates:
 C4(H4), C5(H5), C6(H6), C7(H7), C8(H8), C9(H9), C10(H10), C11(H11), C12(H12),
 C13(H13)
;

loop_
_space_group_symop_operation_xyz
'x, y, z'
'-x, y+1/2, -z+1/2'
'-x, -y, -z'
'x, -y-1/2, z-1/2'

loop_
_atom_site_label
_atom_site_type_symbol
_atom_site_fract_x
_atom_site_fract_y
_atom_site_fract_z
_atom_site_U_iso_or_equiv
_atom_site_adp_type
_atom_site_occupancy
_atom_site_site_symmetry_order
_atom_site_calc_flag
_atom_site_refinement_flags_posn
_atom_site_refinement_flags_adp
_atom_site_refinement_flags_occupancy
_atom_site_disorder_assembly
_atom_site_disorder_group
Re1 Re 0.82346(2) 0.60717(2) 0.23467(2) 0.01993(6) Uani 1 1 d . . . . .
O1 O 0.9999(4) 0.7809(2) 0.3355(3) 0.0446(8) Uani 1 1 d . . . . .
O2 O 0.8813(4) 0.7187(3) 0.0431(2) 0.0434(8) Uani 1 1 d . . . . .
O3 O 1.1633(4) 0.5106(2) 0.2097(3) 0.0400(8) Uani 1 1 d . . . . .
O4 O 0.5694(3) 0.65047(19) 0.2630(2) 0.0259(6) Uani 1 1 d . . . . .
O5 O 0.5590(4) 0.7776(2) 0.1658(2) 0.0408(8) Uani 1 1 d . . . . .
O6 O 0.3334(4) 0.7254(3) 0.2329(3) 0.0407(8) Uani 1 1 d . . . . .
N1 N 0.6918(4) 0.4887(2) 0.1523(2) 0.0203(6) Uani 1 1 d . . . . .
N2 N 0.7788(4) 0.5261(2) 0.3727(2) 0.0204(6) Uani 1 1 d . . . . .
N3 N 0.4848(4) 0.7193(2) 0.2186(3) 0.0266(7) Uani 1 1 d . . . . .
C1 C 0.9329(5) 0.7147(3) 0.3013(3) 0.0279(9) Uani 1 1 d . . . . .
C2 C 0.8561(5) 0.6769(3) 0.1148(3) 0.0297(9) Uani 1 1 d . . . . .
C3 C 1.0357(5) 0.5481(3) 0.2198(3) 0.0249(8) Uani 1 1 d . . . . .
C4 C 0.7270(6) 0.5722(3) 0.4530(3) 0.0285(9) Uani 1 1 d . . . . .
H4 H 0.703536 0.639508 0.448206 0.034 Uiso 1 1 calc R . . . .
C5 C 0.7061(6) 0.5265(3) 0.5426(3) 0.0349(10) Uani 1 1 d . . . . .
H5 H 0.669290 0.562043 0.598025 0.042 Uiso 1 1 calc R . . . .
C6 C 0.7389(6) 0.4287(3) 0.5512(3) 0.0315(9) Uani 1 1 d . . . . .
H6 H 0.725332 0.395332 0.612100 0.038 Uiso 1 1 calc R . . . .
C7 C 0.7924(6) 0.3809(3) 0.4680(4) 0.0353(10) Uani 1 1 d . . . . .
H7 H 0.816355 0.313577 0.471064 0.042 Uiso 1 1 calc R . . . .
C8 C 0.8107(5) 0.4309(3) 0.3811(3) 0.0285(9) Uani 1 1 d . . . . .
H8 H 0.847268 0.396869 0.324635 0.034 Uiso 1 1 calc R . . . .
C9 C 0.5407(5) 0.4549(3) 0.1772(3) 0.0275(8) Uani 1 1 d . . . . .
H9 H 0.491407 0.480334 0.234745 0.033 Uiso 1 1 calc R . . . .
C10 C 0.4537(6) 0.3844(3) 0.1223(3) 0.0310(9) Uani 1 1 d . . . . .
H10 H 0.347529 0.361627 0.142356 0.037 Uiso 1 1 calc R . . . .
C11 C 0.5234(6) 0.3479(3) 0.0381(3) 0.0325(10) Uani 1 1 d . . . . .
H11 H 0.466412 0.299450 -0.000679 0.039 Uiso 1 1 calc R . . . .
C12 C 0.6782(6) 0.3833(3) 0.0111(3) 0.0330(10) Uani 1 1 d . . . . .
H12 H 0.728798 0.359978 -0.046907 0.040 Uiso 1 1 calc R . . . .
C13 C 0.7571(5) 0.4526(3) 0.0697(3) 0.0280(9) Uani 1 1 d . . . . .
H13 H 0.863475 0.476323 0.050879 0.034 Uiso 1 1 calc R . . . .

loop_
_atom_site_aniso_label
_atom_site_aniso_U_11
_atom_site_aniso_U_22
_atom_site_aniso_U_33
_atom_site_aniso_U_23
_atom_site_aniso_U_13
_atom_site_aniso_U_12
Re1 0.01946(8) 0.01977(9) 0.02078(9) 0.00156(6) 0.00330(6) -0.00053(6)
O1 0.052(2) 0.0354(18) 0.047(2) -0.0136(16) 0.0128(17) -0.0143(16)
O2 0.0424(19) 0.052(2) 0.0368(19) 0.0167(16) 0.0098(15) -0.0058(16)
O3 0.0252(16) 0.0433(19) 0.052(2) -0.0060(16) 0.0076(14) 0.0056(14)
O4 0.0239(14) 0.0231(14) 0.0312(15) 0.0069(12) 0.0079(11) 0.0049(11)
O5 0.050(2) 0.0323(17) 0.0410(19) 0.0137(14) 0.0152(16) 0.0092(15)
O6 0.0276(16) 0.0417(19) 0.053(2) 0.0040(15) 0.0061(15) 0.0075(14)
N1 0.0200(15) 0.0224(16) 0.0183(15) 0.0034(12) -0.0006(12) 0.0008(12)
N2 0.0188(15) 0.0201(15) 0.0224(16) 0.0010(12) 0.0018(12) -0.0009(12)
N3 0.0275(17) 0.0270(17) 0.0252(18) -0.0017(14) 0.0004(14) -0.0002(14)
C1 0.029(2) 0.025(2) 0.030(2) 0.0025(17) 0.0089(17) -0.0004(17)
C2 0.026(2) 0.032(2) 0.032(2) 0.0036(18) 0.0032(17) -0.0058(17)
C3 0.0232(19) 0.029(2) 0.023(2) -0.0009(16) 0.0000(15) -0.0064(16)
C4 0.039(2) 0.0212(19) 0.025(2) -0.0021(16) 0.0048(18) 0.0005(17)
C5 0.049(3) 0.035(2) 0.022(2) -0.0031(18) 0.0085(19) -0.001(2)
C6 0.035(2) 0.033(2) 0.027(2) 0.0062(18) 0.0000(18) -0.0016(18)
C7 0.044(3) 0.025(2) 0.037(3) 0.0084(18) 0.000(2) 0.0023(19)
C8 0.036(2) 0.023(2) 0.027(2) -0.0014(16) 0.0048(17) 0.0036(17)
C9 0.0242(19) 0.030(2) 0.028(2) 0.0026(17) 0.0014(16) -0.0020(16)
C10 0.028(2) 0.028(2) 0.037(2) 0.0007(18) -0.0016(18) -0.0058(17)
C11 0.039(2) 0.027(2) 0.031(2) -0.0043(17) -0.0068(19) -0.0003(18)
C12 0.041(3) 0.031(2) 0.027(2) -0.0047(17) 0.0031(19) -0.0008(19)
C13 0.027(2) 0.031(2) 0.026(2) 0.0002(17) 0.0054(16) 0.0008(17)

loop_
_atom_type_symbol
_atom_type_description
_atom_type_scat_dispersion_real
_atom_type_scat_dispersion_imag
_atom_type_scat_source
C C 0.0033 0.0016 'International Tables Vol C Tables 4.2.6.8 and 6.1.1.4'
H H 0.0000 0.0000 'International Tables Vol C Tables 4.2.6.8 and 6.1.1.4'
N N 0.0061 0.0033 'International Tables Vol C Tables 4.2.6.8 and 6.1.1.4'
O O 0.0106 0.0060 'International Tables Vol C Tables 4.2.6.8 and 6.1.1.4'
Re Re -1.0185 7.2310 'International Tables Vol C Tables 4.2.6.8 and 6.1.1.4'

loop_
_geom_angle_atom_site_label_1
_geom_angle_atom_site_label_2
_geom_angle_atom_site_label_3
_geom_angle
_geom_angle_site_symmetry_1
_geom_angle_site_symmetry_3
O4 Re1 N1 82.53(11) . .
O4 Re1 N2 78.72(11) . .
N1 Re1 N2 87.51(11) . .
C1 Re1 O4 96.26(15) . .
C1 Re1 N1 177.05(15) . .
C1 Re1 N2 94.91(15) . .
C2 Re1 O4 100.05(15) . .
C2 Re1 N1 91.65(15) . .
C2 Re1 N2 178.59(14) . .
C2 Re1 C1 85.90(18) . .
C3 Re1 O4 169.88(14) . .
C3 Re1 N1 91.71(14) . .
C3 Re1 N2 92.77(14) . .
C3 Re1 C1 89.87(17) . .
C3 Re1 C2 88.39(18) . .
N3 O4 Re1 126.3(2) . .
C9 N1 Re1 122.6(3) . .
C9 N1 C13 117.4(3) . .
C13 N1 Re1 119.9(3) . .
C4 N2 Re1 120.4(3) . .
C4 N2 C8 117.5(3) . .
C8 N2 Re1 121.9(3) . .
O5 N3 O4 119.5(3) . .
O6 N3 O4 117.9(3) . .
O6 N3 O5 122.6(4) . .
O1 C1 Re1 175.9(4) . .
O2 C2 Re1 177.8(4) . .
O3 C3 Re1 178.6(4) . .
N2 C4 H4 118.5 . .
N2 C4 C5 123.0(4) . .
C5 C4 H4 118.5 . .
C4 C5 H5 120.3 . .
C4 C5 C6 119.5(4) . .
C6 C5 H5 120.3 . .
C5 C6 H6 121.2 . .
C5 C6 C7 117.5(4) . .
C7 C6 H6 121.2 . .
C6 C7 H7 120.0 . .
C8 C7 C6 120.0(4) . .
C8 C7 H7 120.0 . .
N2 C8 C7 122.5(4) . .
N2 C8 H8 118.8 . .
C7 C8 H8 118.8 . .
N1 C9 H9 118.7 . .
N1 C9 C10 122.6(4) . .
C10 C9 H9 118.7 . .
C9 C10 H10 120.4 . .
C11 C10 C9 119.1(4) . .
C11 C10 H10 120.4 . .
C10 C11 H11 120.7 . .
C10 C11 C12 118.7(4) . .
C12 C11 H11 120.7 . .
C11 C12 H12 120.6 . .
C13 C12 C11 118.8(4) . .
C13 C12 H12 120.6 . .
N1 C13 C12 123.4(4) . .
N1 C13 H13 118.3 . .
C12 C13 H13 118.3 . .

loop_
_geom_bond_atom_site_label_1
_geom_bond_atom_site_label_2
_geom_bond_distance
_geom_bond_site_symmetry_2
Re1 O4 2.153(3) .
Re1 N1 2.211(3) .
Re1 N2 2.211(3) .
Re1 C1 1.921(4) .
Re1 C2 1.907(4) .
Re1 C3 1.890(4) .
O1 C1 1.144(5) .
O2 C2 1.149(5) .
O3 C3 1.151(5) .
O4 N3 1.294(4) .
O5 N3 1.241(4) .
O6 N3 1.228(4) .
N1 C9 1.344(5) .
N1 C13 1.344(5) .
N2 C4 1.335(5) .
N2 C8 1.343(5) .
C4 H4 0.9500 .
C4 C5 1.377(6) .
C5 H5 0.9500 .
C5 C6 1.380(6) .
C6 H6 0.9500 .
C6 C7 1.383(7) .
C7 H7 0.9500 .
C7 C8 1.372(6) .
C8 H8 0.9500 .
C9 H9 0.9500 .
C9 C10 1.387(6) .
C10 H10 0.9500 .
C10 C11 1.379(6) .
C11 H11 0.9500 .
C11 C12 1.385(6) .
C12 H12 0.9500 .
C12 C13 1.374(6) .
C13 H13 0.9500 .

loop_
_geom_hbond_atom_site_label_D
_geom_hbond_atom_site_label_H
_geom_hbond_atom_site_label_A
_geom_hbond_distance_DH
_geom_hbond_distance_HA
_geom_hbond_distance_DA
_geom_hbond_angle_DHA
_geom_hbond_site_symmetry_A
_geom_hbond_publ_flag
C9 H9 O4 0.95 2.46 2.941(5) 111.7 . yes

loop_
_geom_torsion_atom_site_label_1
_geom_torsion_atom_site_label_2
_geom_torsion_atom_site_label_3
_geom_torsion_atom_site_label_4
_geom_torsion
_geom_torsion_site_symmetry_1
_geom_torsion_site_symmetry_2
_geom_torsion_site_symmetry_3
_geom_torsion_site_symmetry_4
Re1 O4 N3 O5 -12.3(5) . . . .
Re1 O4 N3 O6 169.3(3) . . . .
Re1 N1 C9 C10 176.3(3) . . . .
Re1 N1 C13 C12 -175.9(3) . . . .
Re1 N2 C4 C5 -176.3(3) . . . .
Re1 N2 C8 C7 176.3(3) . . . .
N1 C9 C10 C11 -0.7(6) . . . .
N2 C4 C5 C6 -0.2(7) . . . .
C4 N2 C8 C7 -0.2(6) . . . .
C4 C5 C6 C7 0.1(7) . . . .
C5 C6 C7 C8 -0.1(7) . . . .
C6 C7 C8 N2 0.1(7) . . . .
C8 N2 C4 C5 0.3(6) . . . .
C9 N1 C13 C12 -0.6(6) . . . .
C9 C10 C11 C12 -0.2(6) . . . .
C10 C11 C12 C13 0.6(6) . . . .
C11 C12 C13 N1 -0.3(7) . . . .
C13 N1 C9 C10 1.1(6) . . . .
